data_4317013
loop_
_publ_author_name
'Jinlan Cui'
'Mark S. Mashuta'
'Robert M. Buchanan'
'Craig A. Grapperhaus'

_publ_contact_author_email grapperhaus@louisville.edu
_publ_contact_author_fax '(502)852-8149 '
_publ_contact_author_phone '(502)852-5932 '
_publ_section_title
;
 Synthesis, Structure, and Solution Properties of [(mim-TASN)FeCl2]+ and
 Its \m-Oxo Derivative
;
_journal_name_full 'Inorganic Chemistry'
_journal_page_first 10427
_journal_page_last 10435
_journal_paper_doi 10.1021/ic1012999
_journal_volume 49
_journal_year 2010
_chemical_absolute_configuration ad
_chemical_formula_moiety 'C22 H40 Cl2 Fe2 N8 O S2, F6 P, Cl'
_chemical_formula_sum 'C22 H40 Cl3 F6 Fe2 N8 O P S2'
_chemical_formula_weight 859.76
_chemical_name_common
; 
 mu-oxo-bis(chloro(4-((1-methyl-1H-imidazol-2-yl)methyl)-
 1-thia-4,7-diazacyclononane)iron(III)) hexafluorophosphate
;
_chemical_name_systematic
; 
 mu-oxo-bis(chloro(4-((1-methyl-1H-imidazol-2-yl)methyl)-
 1-thia-4,7-diazacyclononane)iron(III)) hexafluorophosphate
;
_space_group_IT_number 19
_symmetry_cell_setting orthorhombic
_symmetry_space_group_name_Hall 'P 2ac 2ab'
_symmetry_space_group_name_H-M 'P 21 21 21'
_atom_sites_solution_hydrogens geom
_atom_sites_solution_primary direct
_atom_sites_solution_secondary difmap
_audit_creation_method SHELXL-97
_cell_angle_alpha 90.00
_cell_angle_beta 90.00
_cell_angle_gamma 90.00
_cell_formula_units_Z 4
_cell_length_a 8.7061(4)
_cell_length_b 16.0693(8)
_cell_length_c 23.5679(12)
_cell_measurement_reflns_used 9823
_cell_measurement_temperature 100(2)
_cell_measurement_theta_max 25.56
_cell_measurement_theta_min 2.66
_cell_volume 3297.2(3)
_computing_cell_refinement 'SAINT 6.36 (Bruker, 2002)'
_computing_data_collection 'SMART 5.628 (Bruker, 2002)'
_computing_data_reduction 'SAINT 6.36 (Bruker, 2002)'
_computing_molecular_graphics 'SHELXTL 6.12 (Bruker, 2001)'
_computing_publication_material 'SHELXTL 6.12 (Bruker, 2001)'
_computing_structure_refinement 'SHELXL-97 (Sheldrick, 1997)'
_computing_structure_solution 'SHELXS-90 (Sheldrick, 1990)'
_diffrn_ambient_temperature 100(2)
_diffrn_measured_fraction_theta_full 0.997
_diffrn_measured_fraction_theta_max 0.997
_diffrn_measurement_device_type 'SMART APEX CCD'
_diffrn_measurement_method '\w scans'
_diffrn_radiation_monochromator graphite
_diffrn_radiation_source 'normal-focus sealed tube'
_diffrn_radiation_type MoK\a
_diffrn_radiation_wavelength 0.71073
_diffrn_reflns_av_R_equivalents 0.0307
_diffrn_reflns_av_sigmaI/netI 0.0308
_diffrn_reflns_limit_h_max 10
_diffrn_reflns_limit_h_min -10
_diffrn_reflns_limit_k_max 19
_diffrn_reflns_limit_k_min -19
_diffrn_reflns_limit_l_max 28
_diffrn_reflns_limit_l_min -27
_diffrn_reflns_number 25598
_diffrn_reflns_theta_full 25.56
_diffrn_reflns_theta_max 25.56
_diffrn_reflns_theta_min 2.49
_diffrn_standards_decay_% <0.1
_diffrn_standards_interval_count 0
_diffrn_standards_interval_time 0
_diffrn_standards_number 0
_exptl_absorpt_coefficient_mu 1.367
_exptl_absorpt_correction_T_max 0.781
_exptl_absorpt_correction_T_min 0.735
_exptl_absorpt_correction_type multi-scan
_exptl_absorpt_process_details
;
SADABS; Sheldrick, (1996).
;
_exptl_crystal_colour red-orange
_exptl_crystal_density_diffrn 1.732
_exptl_crystal_density_meas ?
_exptl_crystal_density_method 'not measured'
_exptl_crystal_description cube
_exptl_crystal_F_000 1760
_exptl_crystal_size_max 0.24
_exptl_crystal_size_mid 0.22
_exptl_crystal_size_min 0.19
_refine_diff_density_max 0.899
_refine_diff_density_min -0.651
_refine_diff_density_rms 0.073
_refine_ls_abs_structure_details 'Flack H D (1983), Acta Cryst. A39, 876-881'
_refine_ls_abs_structure_Flack 0.021(13)
_refine_ls_extinction_method none
_refine_ls_goodness_of_fit_ref 1.090
_refine_ls_hydrogen_treatment mixed
_refine_ls_matrix_type full
_refine_ls_number_parameters 404
_refine_ls_number_reflns 6140
_refine_ls_number_restraints 0
_refine_ls_restrained_S_all 1.091
_refine_ls_R_factor_all 0.0324
_refine_ls_R_factor_gt 0.0312
_refine_ls_shift/su_max 0.001
_refine_ls_shift/su_mean 0.000
_refine_ls_structure_factor_coef Fsqd
_refine_ls_weighting_details 'calc w=1/[\s^2^(Fo^2^)+(0.0444P)^2^+0.7102P] where P=(Fo^2^+2Fc^2^)/3'
_refine_ls_weighting_scheme calc
_refine_ls_wR_factor_gt 0.0764
_refine_ls_wR_factor_ref 0.0772
_reflns_number_gt 5966
_reflns_number_total 6140
_reflns_threshold_expression I>2\s(I)
_cod_data_source_file ic1012999_si_002_3.cif
_cod_data_source_block 3
_cod_depositor_comments
;
The following automatic conversions were performed:

'_symmetry_cell_setting' value 'Orthorhombic' changed to
'orthorhombic' according to the built-in table from CIF Core
dictionary named 'cif_core.dic' version 2.4.1 from 2010-06-29.

Automatic conversion script
Id: cif_fix_values 1646 2011-03-28 12:23:43Z adriana 

The following automatic conversions were performed:

'_exptl_crystal_density_meas' value 'not measured' was changed to '?'
- the value is perceived as not measured.

Automatic conversion script
Id: cif_fix_values 3008 2015-01-20 13:52:24Z robertas 
;
_cod_original_sg_symbol_Hall ' P 2ac 2ab '
_cod_original_sg_symbol_H-M ' P 21 21 21 '
_cod_database_code 4317013

loop_
_symmetry_equiv_pos_as_xyz
'x, y, z'
'-x+1/2, -y, z+1/2'
'-x, y+1/2, -z+1/2'
'x+1/2, -y+1/2, -z'

loop_
_atom_site_label
_atom_site_type_symbol
_atom_site_fract_x
_atom_site_fract_y
_atom_site_fract_z
_atom_site_U_iso_or_equiv
_atom_site_adp_type
_atom_site_occupancy
_atom_site_symmetry_multiplicity
_atom_site_calc_flag
_atom_site_refinement_flags
_atom_site_disorder_assembly
_atom_site_disorder_group
Fe1 Fe 0.70828(5) 0.62587(3) 0.120436(17) 0.01197(10) Uani 1 1 d . . .
Fe2 Fe 0.73211(5) 0.50810(3) 0.248894(17) 0.01138(10) Uani 1 1 d . . .
S1 S 0.64632(9) 0.70196(5) 0.02317(3) 0.01583(17) Uani 1 1 d . . .
S2 S 0.78239(10) 0.41696(5) 0.34070(3) 0.01614(17) Uani 1 1 d . . .
Cl1 Cl 0.95823(9) 0.66824(5) 0.10373(3) 0.02004(18) Uani 1 1 d . . .
Cl2 Cl 0.48011(8) 0.49227(5) 0.27243(3) 0.01817(17) Uani 1 1 d . . .
O1 O 0.7237(3) 0.57662(13) 0.18838(8) 0.0134(4) Uani 1 1 d . . .
N1 N 0.4498(3) 0.59974(16) 0.11176(11) 0.0144(5) Uani 1 1 d . . .
N2 N 0.6069(3) 0.73964(16) 0.15069(12) 0.0152(6) Uani 1 1 d . . .
H2N H 0.656(4) 0.746(2) 0.1865(17) 0.022(10) Uiso 1 1 d . . .
N3 N 0.6945(3) 0.51535(16) 0.07210(11) 0.0169(6) Uani 1 1 d . . .
N4 N 0.5766(3) 0.39594(17) 0.05912(11) 0.0196(6) Uani 1 1 d . . .
N5 N 0.9959(3) 0.49619(15) 0.24676(11) 0.0143(5) Uani 1 1 d . . .
N6 N 0.8034(3) 0.60205(17) 0.30768(11) 0.0143(6) Uani 1 1 d . . .
H6N H 0.753(4) 0.640(2) 0.2962(15) 0.024(11) Uiso 1 1 d . . .
N7 N 0.7732(3) 0.39724(16) 0.20539(11) 0.0149(6) Uani 1 1 d . . .
N8 N 0.9161(3) 0.32706(16) 0.14594(11) 0.0172(6) Uani 1 1 d . . .
C1 C 0.3888(4) 0.6410(2) 0.16396(13) 0.0158(7) Uani 1 1 d . . .
H1A H 0.4266 0.6114 0.1981 0.019 Uiso 1 1 calc R . .
H1B H 0.2752 0.6385 0.1640 0.019 Uiso 1 1 calc R . .
C2 C 0.4413(4) 0.7311(2) 0.16545(14) 0.0186(7) Uani 1 1 d . . .
H2A H 0.3792 0.7640 0.1383 0.022 Uiso 1 1 calc R . .
H2B H 0.4237 0.7541 0.2039 0.022 Uiso 1 1 calc R . .
C3 C 0.6361(4) 0.81291(19) 0.11335(13) 0.0178(7) Uani 1 1 d . . .
H3A H 0.7480 0.8234 0.1115 0.021 Uiso 1 1 calc R . .
H3B H 0.5867 0.8627 0.1301 0.021 Uiso 1 1 calc R . .
C4 C 0.5745(4) 0.79985(19) 0.05324(14) 0.0164(7) Uani 1 1 d . . .
H4A H 0.6068 0.8469 0.0289 0.020 Uiso 1 1 calc R . .
H4B H 0.4608 0.7987 0.0541 0.020 Uiso 1 1 calc R . .
C5 C 0.4717(4) 0.6441(2) 0.00861(13) 0.0161(7) Uani 1 1 d . . .
H5A H 0.4126 0.6738 -0.0210 0.019 Uiso 1 1 calc R . .
H5B H 0.4998 0.5888 -0.0067 0.019 Uiso 1 1 calc R . .
C6 C 0.3692(4) 0.6319(2) 0.06036(13) 0.0164(7) Uani 1 1 d . . .
H6A H 0.3209 0.6859 0.0699 0.020 Uiso 1 1 calc R . .
H6B H 0.2859 0.5927 0.0503 0.020 Uiso 1 1 calc R . .
C7 C 0.4392(4) 0.50770(19) 0.11592(13) 0.0173(7) Uani 1 1 d . . .
H7A H 0.4481 0.4899 0.1560 0.021 Uiso 1 1 calc R . .
H7B H 0.3392 0.4883 0.1010 0.021 Uiso 1 1 calc R . .
C8 C 0.5671(4) 0.4721(2) 0.08193(13) 0.0166(7) Uani 1 1 d . . .
C9 C 0.7904(4) 0.4636(2) 0.04116(12) 0.0180(7) Uani 1 1 d . . .
H9 H 0.8902 0.4773 0.0278 0.022 Uiso 1 1 calc R . .
C10 C 0.7176(4) 0.3903(2) 0.03326(13) 0.0226(7) Uani 1 1 d . . .
H10 H 0.7568 0.3434 0.0134 0.027 Uiso 1 1 calc R . .
C11 C 0.4623(4) 0.3292(2) 0.06594(15) 0.0244(8) Uani 1 1 d . . .
H11A H 0.3669 0.3451 0.0468 0.037 Uiso 1 1 calc R . .
H11B H 0.4420 0.3204 0.1064 0.037 Uiso 1 1 calc R . .
H11C H 0.5020 0.2777 0.0492 0.037 Uiso 1 1 calc R . .
C12 C 1.0419(3) 0.58457(18) 0.25052(13) 0.0150(6) Uani 1 1 d . . .
H12A H 1.0090 0.6144 0.2158 0.018 Uiso 1 1 calc R . .
H12B H 1.1552 0.5886 0.2533 0.018 Uiso 1 1 calc R . .
C13 C 0.9688(4) 0.6244(2) 0.30218(13) 0.0154(7) Uani 1 1 d . . .
H13A H 1.0243 0.6063 0.3367 0.018 Uiso 1 1 calc R . .
H13B H 0.9785 0.6857 0.2993 0.018 Uiso 1 1 calc R . .
C14 C 0.7548(4) 0.5840(2) 0.36693(13) 0.0173(7) Uani 1 1 d . . .
H14A H 0.6413 0.5809 0.3685 0.021 Uiso 1 1 calc R . .
H14B H 0.7880 0.6302 0.3919 0.021 Uiso 1 1 calc R . .
C15 C 0.8220(4) 0.5028(2) 0.38896(13) 0.0180(7) Uani 1 1 d . . .
H15A H 0.7776 0.4902 0.4267 0.022 Uiso 1 1 calc R . .
H15B H 0.9345 0.5090 0.3936 0.022 Uiso 1 1 calc R . .
C16 C 0.9708(4) 0.3801(2) 0.31916(14) 0.0189(7) Uani 1 1 d . . .
H16A H 1.0241 0.3572 0.3528 0.023 Uiso 1 1 calc R . .
H16B H 0.9575 0.3341 0.2917 0.023 Uiso 1 1 calc R . .
C17 C 1.0723(4) 0.4465(2) 0.29239(14) 0.0173(7) Uani 1 1 d . . .
H17A H 1.1075 0.4849 0.3225 0.021 Uiso 1 1 calc R . .
H17B H 1.1644 0.4192 0.2762 0.021 Uiso 1 1 calc R . .
C18 C 1.0270(4) 0.4602(2) 0.18945(13) 0.0156(7) Uani 1 1 d . . .
H18A H 1.1313 0.4357 0.1882 0.019 Uiso 1 1 calc R . .
H18B H 1.0197 0.5039 0.1600 0.019 Uiso 1 1 calc R . .
C19 C 0.9082(4) 0.3942(2) 0.17950(13) 0.0151(7) Uani 1 1 d . . .
C20 C 0.6902(4) 0.32869(19) 0.18808(13) 0.0153(6) Uani 1 1 d . . .
H20 H 0.5892 0.3146 0.1999 0.018 Uiso 1 1 calc R . .
C21 C 0.7784(4) 0.28477(19) 0.15106(13) 0.0168(7) Uani 1 1 d . . .
H21 H 0.7508 0.2346 0.1323 0.020 Uiso 1 1 calc R . .
C22 C 1.0413(4) 0.3058(2) 0.10667(14) 0.0218(7) Uani 1 1 d . . .
H22A H 1.0548 0.3509 0.0791 0.033 Uiso 1 1 calc R . .
H22B H 1.0160 0.2541 0.0866 0.033 Uiso 1 1 calc R . .
H22C H 1.1367 0.2981 0.1281 0.033 Uiso 1 1 calc R . .
Cl3 Cl 0.29591(9) 0.28515(5) 0.22186(3) 0.01790(16) Uani 1 1 d . . .
P1 P 0.69779(11) 0.06369(5) 0.05667(3) 0.01805(18) Uani 1 1 d . . .
F1 F 0.7103(3) 0.03992(13) -0.00955(8) 0.0322(4) Uani 1 1 d . . .
F2 F 0.6861(3) 0.08814(13) 0.12207(8) 0.0322(4) Uani 1 1 d . . .
F3 F 0.7918(3) -0.01853(14) 0.07267(10) 0.0421(4) Uani 1 1 d . . .
F4 F 0.6051(3) 0.14538(14) 0.03937(10) 0.0421(4) Uani 1 1 d . . .
F5 F 0.5425(2) 0.01171(15) 0.06070(8) 0.0328(5) Uani 1 1 d . . .
F6 F 0.8570(3) 0.11403(16) 0.05269(9) 0.0437(7) Uani 1 1 d . . .

loop_
_atom_site_aniso_label
_atom_site_aniso_U_11
_atom_site_aniso_U_22
_atom_site_aniso_U_33
_atom_site_aniso_U_23
_atom_site_aniso_U_13
_atom_site_aniso_U_12
Fe1 0.0114(2) 0.0123(2) 0.0122(2) 0.00087(17) 0.00000(17) 0.00031(18)
Fe2 0.0109(2) 0.0115(2) 0.0118(2) 0.00034(17) 0.00027(16) -0.00051(16)
S1 0.0149(4) 0.0181(4) 0.0145(4) 0.0015(3) 0.0000(3) -0.0005(3)
S2 0.0160(4) 0.0153(4) 0.0172(4) 0.0029(3) 0.0000(3) -0.0023(3)
Cl1 0.0133(4) 0.0267(4) 0.0201(4) 0.0064(3) 0.0009(3) -0.0020(3)
Cl2 0.0129(3) 0.0226(4) 0.0191(4) 0.0031(3) 0.0018(3) -0.0013(3)
O1 0.0148(10) 0.0138(10) 0.0116(10) 0.0020(8) 0.0002(9) -0.0004(9)
N1 0.0159(13) 0.0135(13) 0.0139(13) -0.0003(11) -0.0008(11) -0.0006(10)
N2 0.0200(14) 0.0126(13) 0.0130(14) 0.0011(11) -0.0024(11) 0.0022(11)
N3 0.0205(14) 0.0172(14) 0.0130(13) -0.0001(11) -0.0008(11) 0.0025(12)
N4 0.0287(16) 0.0142(14) 0.0159(14) -0.0010(11) -0.0061(12) 0.0034(12)
N5 0.0145(12) 0.0144(13) 0.0140(13) -0.0007(12) -0.0024(10) -0.0017(11)
N6 0.0137(13) 0.0141(14) 0.0151(14) 0.0000(11) 0.0009(11) -0.0008(12)
N7 0.0163(13) 0.0121(13) 0.0164(13) 0.0008(10) -0.0005(11) 0.0021(11)
N8 0.0206(14) 0.0165(14) 0.0144(14) 0.0001(11) -0.0030(11) 0.0038(12)
C1 0.0135(15) 0.0177(16) 0.0164(16) 0.0003(13) 0.0016(13) 0.0007(13)
C2 0.0229(17) 0.0179(17) 0.0150(16) -0.0028(13) 0.0014(14) 0.0014(14)
C3 0.0224(17) 0.0133(16) 0.0179(17) -0.0001(13) 0.0006(14) -0.0029(13)
C4 0.0184(16) 0.0105(16) 0.0203(17) 0.0012(13) -0.0007(13) -0.0003(13)
C5 0.0159(16) 0.0138(16) 0.0185(17) -0.0012(13) -0.0050(13) -0.0052(13)
C6 0.0129(15) 0.0183(17) 0.0181(16) 0.0011(14) -0.0033(13) -0.0006(13)
C7 0.0214(16) 0.0146(16) 0.0158(16) 0.0004(13) -0.0027(13) -0.0041(13)
C8 0.0191(17) 0.0158(17) 0.0149(16) 0.0017(13) -0.0057(13) 0.0012(13)
C9 0.0183(16) 0.0235(17) 0.0121(15) 0.0007(13) 0.0017(13) 0.0078(15)
C10 0.0346(19) 0.0215(17) 0.0117(16) -0.0018(13) -0.0023(15) 0.0137(16)
C11 0.0288(19) 0.0145(17) 0.030(2) -0.0029(15) -0.0055(16) -0.0059(15)
C12 0.0164(15) 0.0129(15) 0.0158(15) 0.0023(13) 0.0011(14) -0.0013(12)
C13 0.0145(16) 0.0156(16) 0.0160(16) 0.0000(13) -0.0028(13) -0.0020(14)
C14 0.0182(17) 0.0216(17) 0.0121(15) -0.0006(13) 0.0041(12) -0.0023(13)
C15 0.0205(16) 0.0218(17) 0.0115(15) 0.0004(13) -0.0012(12) -0.0034(14)
C16 0.0200(17) 0.0152(16) 0.0214(17) 0.0039(14) -0.0008(14) 0.0029(14)
C17 0.0116(15) 0.0186(17) 0.0217(17) 0.0007(14) -0.0029(13) -0.0014(13)
C18 0.0147(15) 0.0157(16) 0.0164(16) -0.0013(13) 0.0033(13) 0.0014(13)
C19 0.0174(16) 0.0147(16) 0.0130(16) -0.0009(12) -0.0013(13) 0.0035(13)
C20 0.0174(16) 0.0124(15) 0.0161(16) 0.0024(12) -0.0052(13) -0.0012(13)
C21 0.0200(16) 0.0108(15) 0.0196(16) -0.0007(12) -0.0038(14) 0.0008(14)
C22 0.0255(18) 0.0208(18) 0.0190(17) -0.0037(14) 0.0031(15) 0.0058(15)
Cl3 0.0190(4) 0.0147(4) 0.0200(4) 0.0008(3) -0.0035(3) -0.0005(3)
P1 0.0232(4) 0.0161(4) 0.0149(4) -0.0021(3) 0.0007(4) 0.0005(4)
F1 0.0441(9) 0.0329(8) 0.0197(8) -0.0067(6) 0.0049(7) -0.0084(7)
F2 0.0441(9) 0.0329(8) 0.0197(8) -0.0067(6) 0.0049(7) -0.0084(7)
F3 0.0552(11) 0.0305(9) 0.0407(9) 0.0001(7) -0.0097(8) 0.0206(9)
F4 0.0552(11) 0.0305(9) 0.0407(9) 0.0001(7) -0.0097(8) 0.0206(9)
F5 0.0192(10) 0.0515(14) 0.0278(11) -0.0061(11) -0.0010(9) -0.0057(10)
F6 0.0523(16) 0.0530(16) 0.0257(12) -0.0003(11) 0.0031(11) -0.0327(13)

loop_
_atom_type_symbol
_atom_type_description
_atom_type_scat_dispersion_real
_atom_type_scat_dispersion_imag
_atom_type_scat_source
C C 0.0033 0.0016 'International Tables Vol C Tables 4.2.6.8 and 6.1.1.4'
H H 0.0000 0.0000 'International Tables Vol C Tables 4.2.6.8 and 6.1.1.4'
N N 0.0061 0.0033 'International Tables Vol C Tables 4.2.6.8 and 6.1.1.4'
O O 0.0106 0.0060 'International Tables Vol C Tables 4.2.6.8 and 6.1.1.4'
F F 0.0171 0.0103 'International Tables Vol C Tables 4.2.6.8 and 6.1.1.4'
P P 0.1023 0.0942 'International Tables Vol C Tables 4.2.6.8 and 6.1.1.4'
S S 0.1246 0.1234 'International Tables Vol C Tables 4.2.6.8 and 6.1.1.4'
Cl Cl 0.1484 0.1585 'International Tables Vol C Tables 4.2.6.8 and 6.1.1.4'
Fe Fe 0.3463 0.8444 'International Tables Vol C Tables 4.2.6.8 and 6.1.1.4'

loop_
_geom_angle_atom_site_label_1
_geom_angle_atom_site_label_2
_geom_angle_atom_site_label_3
_geom_angle
_geom_angle_site_symmetry_1
_geom_angle_site_symmetry_3
_geom_angle_publ_flag
O1 Fe1 N3 96.60(10) . . no
O1 Fe1 N2 96.31(10) . . no
N3 Fe1 N2 150.38(10) . . no
O1 Fe1 N1 94.15(10) . . no
N3 Fe1 N1 75.10(10) . . no
N2 Fe1 N1 77.47(10) . . no
O1 Fe1 Cl1 102.21(7) . . no
N3 Fe1 Cl1 102.06(8) . . no
N2 Fe1 Cl1 101.08(8) . . no
N1 Fe1 Cl1 163.63(7) . . no
O1 Fe1 S1 172.37(7) . . no
N3 Fe1 S1 84.84(7) . . no
N2 Fe1 S1 79.12(8) . . no
N1 Fe1 S1 78.94(7) . . no
Cl1 Fe1 S1 84.76(3) . . no
O1 Fe2 N7 98.03(10) . . no
O1 Fe2 N6 95.33(10) . . no
N7 Fe2 N6 150.50(11) . . no
O1 Fe2 Cl2 102.82(7) . . no
N7 Fe2 Cl2 100.94(8) . . no
N6 Fe2 Cl2 101.57(8) . . no
O1 Fe2 N5 94.23(9) . . no
N7 Fe2 N5 75.37(10) . . no
N6 Fe2 N5 77.51(10) . . no
Cl2 Fe2 N5 162.93(7) . . no
O1 Fe2 S2 171.97(7) . . no
N7 Fe2 S2 84.32(7) . . no
N6 Fe2 S2 79.25(8) . . no
Cl2 Fe2 S2 84.18(3) . . no
N5 Fe2 S2 78.89(7) . . no
C5 S1 C4 103.11(15) . . no
C5 S1 Fe1 95.59(10) . . no
C4 S1 Fe1 97.51(11) . . no
C16 S2 C15 104.51(15) . . no
C16 S2 Fe2 95.81(11) . . no
C15 S2 Fe2 97.05(10) . . no
Fe1 O1 Fe2 168.47(13) . . no
C7 N1 C6 111.7(2) . . no
C7 N1 C1 111.4(2) . . no
C6 N1 C1 110.3(2) . . no
C7 N1 Fe1 103.70(18) . . no
C6 N1 Fe1 118.02(18) . . no
C1 N1 Fe1 101.18(18) . . no
C2 N2 C3 112.0(2) . . no
C2 N2 Fe1 113.4(2) . . no
C3 N2 Fe1 113.92(19) . . no
C2 N2 H2N 104(2) . . no
C3 N2 H2N 111(2) . . no
Fe1 N2 H2N 101(2) . . no
C8 N3 C9 106.3(3) . . no
C8 N3 Fe1 113.1(2) . . no
C9 N3 Fe1 138.9(2) . . no
C8 N4 C10 107.1(3) . . no
C8 N4 C11 125.5(3) . . no
C10 N4 C11 127.2(3) . . no
C12 N5 C18 112.2(2) . . no
C12 N5 C17 110.5(2) . . no
C18 N5 C17 111.3(2) . . no
C12 N5 Fe2 100.89(17) . . no
C18 N5 Fe2 103.43(18) . . no
C17 N5 Fe2 118.15(18) . . no
C14 N6 C13 113.8(2) . . no
C14 N6 Fe2 112.77(19) . . no
C13 N6 Fe2 113.22(19) . . no
C14 N6 H6N 108(3) . . no
C13 N6 H6N 108(3) . . no
Fe2 N6 H6N 100(3) . . no
C19 N7 C20 107.4(3) . . no
C19 N7 Fe2 114.2(2) . . no
C20 N7 Fe2 137.5(2) . . no
C19 N8 C21 107.5(3) . . no
C19 N8 C22 126.6(3) . . no
C21 N8 C22 125.7(3) . . no
N1 C1 C2 109.5(3) . . no
N1 C1 H1A 109.8 . . no
C2 C1 H1A 109.8 . . no
N1 C1 H1B 109.8 . . no
C2 C1 H1B 109.8 . . no
H1A C1 H1B 108.2 . . no
N2 C2 C1 111.9(3) . . no
N2 C2 H2A 109.2 . . no
C1 C2 H2A 109.2 . . no
N2 C2 H2B 109.2 . . no
C1 C2 H2B 109.2 . . no
H2A C2 H2B 107.9 . . no
N2 C3 C4 112.2(2) . . no
N2 C3 H3A 109.2 . . no
C4 C3 H3A 109.2 . . no
N2 C3 H3B 109.2 . . no
C4 C3 H3B 109.2 . . no
H3A C3 H3B 107.9 . . no
C3 C4 S1 110.9(2) . . no
C3 C4 H4A 109.5 . . no
S1 C4 H4A 109.5 . . no
C3 C4 H4B 109.5 . . no
S1 C4 H4B 109.5 . . no
H4A C4 H4B 108.1 . . no
C6 C5 S1 113.9(2) . . no
C6 C5 H5A 108.8 . . no
S1 C5 H5A 108.8 . . no
C6 C5 H5B 108.8 . . no
S1 C5 H5B 108.8 . . no
H5A C5 H5B 107.7 . . no
N1 C6 C5 114.7(3) . . no
N1 C6 H6A 108.6 . . no
C5 C6 H6A 108.6 . . no
N1 C6 H6B 108.6 . . no
C5 C6 H6B 108.6 . . no
H6A C6 H6B 107.6 . . no
C8 C7 N1 107.5(3) . . no
C8 C7 H7A 110.2 . . no
N1 C7 H7A 110.2 . . no
C8 C7 H7B 110.2 . . no
N1 C7 H7B 110.2 . . no
H7A C7 H7B 108.5 . . no
N3 C8 N4 110.9(3) . . no
N3 C8 C7 121.2(3) . . no
N4 C8 C7 127.9(3) . . no
C10 C9 N3 108.3(3) . . no
C10 C9 H9 125.9 . . no
N3 C9 H9 125.9 . . no
C9 C10 N4 107.5(3) . . no
C9 C10 H10 126.3 . . no
N4 C10 H10 126.3 . . no
N4 C11 H11A 109.5 . . no
N4 C11 H11B 109.5 . . no
H11A C11 H11B 109.5 . . no
N4 C11 H11C 109.5 . . no
H11A C11 H11C 109.5 . . no
H11B C11 H11C 109.5 . . no
N5 C12 C13 109.9(2) . . no
N5 C12 H12A 109.7 . . no
C13 C12 H12A 109.7 . . no
N5 C12 H12B 109.7 . . no
C13 C12 H12B 109.7 . . no
H12A C12 H12B 108.2 . . no
N6 C13 C12 112.0(2) . . no
N6 C13 H13A 109.2 . . no
C12 C13 H13A 109.2 . . no
N6 C13 H13B 109.2 . . no
C12 C13 H13B 109.2 . . no
H13A C13 H13B 107.9 . . no
N6 C14 C15 112.2(3) . . no
N6 C14 H14A 109.2 . . no
C15 C14 H14A 109.2 . . no
N6 C14 H14B 109.2 . . no
C15 C14 H14B 109.2 . . no
H14A C14 H14B 107.9 . . no
C14 C15 S2 111.3(2) . . no
C14 C15 H15A 109.4 . . no
S2 C15 H15A 109.4 . . no
C14 C15 H15B 109.4 . . no
S2 C15 H15B 109.4 . . no
H15A C15 H15B 108.0 . . no
C17 C16 S2 114.3(2) . . no
C17 C16 H16A 108.7 . . no
S2 C16 H16A 108.7 . . no
C17 C16 H16B 108.7 . . no
S2 C16 H16B 108.7 . . no
H16A C16 H16B 107.6 . . no
N5 C17 C16 114.5(3) . . no
N5 C17 H17A 108.6 . . no
C16 C17 H17A 108.6 . . no
N5 C17 H17B 108.6 . . no
C16 C17 H17B 108.6 . . no
H17A C17 H17B 107.6 . . no
N5 C18 C19 106.9(3) . . no
N5 C18 H18A 110.3 . . no
C19 C18 H18A 110.3 . . no
N5 C18 H18B 110.3 . . no
C19 C18 H18B 110.3 . . no
H18A C18 H18B 108.6 . . no
N7 C19 N8 110.3(3) . . no
N7 C19 C18 120.9(3) . . no
N8 C19 C18 128.8(3) . . no
C21 C20 N7 108.0(3) . . no
C21 C20 H20 126.0 . . no
N7 C20 H20 126.0 . . no
C20 C21 N8 106.9(3) . . no
C20 C21 H21 126.6 . . no
N8 C21 H21 126.6 . . no
N8 C22 H22A 109.5 . . no
N8 C22 H22B 109.5 . . no
H22A C22 H22B 109.5 . . no
N8 C22 H22C 109.5 . . no
H22A C22 H22C 109.5 . . no
H22B C22 H22C 109.5 . . no
F5 P1 F2 90.99(12) . . no
F5 P1 F4 91.00(13) . . no
F2 P1 F4 90.68(13) . . no
F5 P1 F3 89.27(14) . . no
F2 P1 F3 90.49(12) . . no
F4 P1 F3 178.79(14) . . no
F5 P1 F6 178.56(14) . . no
F2 P1 F6 89.29(12) . . no
F4 P1 F6 90.41(14) . . no
F3 P1 F6 89.32(15) . . no
F5 P1 F1 89.48(12) . . no
F2 P1 F1 179.41(13) . . no
F4 P1 F1 88.95(13) . . no
F3 P1 F1 89.88(13) . . no
F6 P1 F1 90.25(12) . . no

loop_
_geom_bond_atom_site_label_1
_geom_bond_atom_site_label_2
_geom_bond_distance
_geom_bond_site_symmetry_2
_geom_bond_publ_flag
Fe1 O1 1.791(2) . no
Fe1 N3 2.113(3) . no
Fe1 N2 2.152(3) . no
Fe1 N1 2.298(3) . no
Fe1 Cl1 2.3138(9) . no
Fe1 S1 2.6535(9) . no
Fe2 O1 1.803(2) . no
Fe2 N7 2.086(3) . no
Fe2 N6 2.141(3) . no
Fe2 Cl2 2.2773(8) . no
Fe2 N5 2.305(3) . no
Fe2 S2 2.6491(9) . no
S1 C5 1.815(3) . no
S1 C4 1.835(3) . no
S2 C16 1.817(3) . no
S2 C15 1.821(3) . no
N1 C7 1.485(4) . no
N1 C6 1.493(4) . no
N1 C1 1.495(4) . no
N2 C2 1.489(4) . no
N2 C3 1.492(4) . no
N2 H2N 0.95(4) . no
N3 C8 1.329(4) . no
N3 C9 1.386(4) . no
N4 C8 1.339(4) . no
N4 C10 1.374(5) . no
N4 C11 1.471(4) . no
N5 C12 1.478(4) . no
N5 C18 1.494(4) . no
N5 C17 1.496(4) . no
N6 C14 1.488(4) . no
N6 C13 1.489(4) . no
N6 H6N 0.80(4) . no
N7 C19 1.325(4) . no
N7 C20 1.379(4) . no
N8 C19 1.340(4) . no
N8 C21 1.383(4) . no
N8 C22 1.471(4) . no
C1 C2 1.520(4) . no
C1 H1A 0.9900 . no
C1 H1B 0.9900 . no
C2 H2A 0.9900 . no
C2 H2B 0.9900 . no
C3 C4 1.529(4) . no
C3 H3A 0.9900 . no
C3 H3B 0.9900 . no
C4 H4A 0.9900 . no
C4 H4B 0.9900 . no
C5 C6 1.524(4) . no
C5 H5A 0.9900 . no
C5 H5B 0.9900 . no
C6 H6A 0.9900 . no
C6 H6B 0.9900 . no
C7 C8 1.486(4) . no
C7 H7A 0.9900 . no
C7 H7B 0.9900 . no
C9 C10 1.351(5) . no
C9 H9 0.9500 . no
C10 H10 0.9500 . no
C11 H11A 0.9800 . no
C11 H11B 0.9800 . no
C11 H11C 0.9800 . no
C12 C13 1.516(4) . no
C12 H12A 0.9900 . no
C12 H12B 0.9900 . no
C13 H13A 0.9900 . no
C13 H13B 0.9900 . no
C14 C15 1.521(4) . no
C14 H14A 0.9900 . no
C14 H14B 0.9900 . no
C15 H15A 0.9900 . no
C15 H15B 0.9900 . no
C16 C17 1.522(4) . no
C16 H16A 0.9900 . no
C16 H16B 0.9900 . no
C17 H17A 0.9900 . no
C17 H17B 0.9900 . no
C18 C19 1.499(4) . no
C18 H18A 0.9900 . no
C18 H18B 0.9900 . no
C20 C21 1.360(5) . no
C20 H20 0.9500 . no
C21 H21 0.9500 . no
C22 H22A 0.9800 . no
C22 H22B 0.9800 . no
C22 H22C 0.9800 . no
P1 F5 1.592(2) . no
P1 F2 1.594(2) . no
P1 F4 1.594(2) . no
P1 F3 1.599(2) . no
P1 F6 1.608(2) . no
P1 F1 1.611(2) . no

loop_
_geom_torsion_atom_site_label_1
_geom_torsion_atom_site_label_2
_geom_torsion_atom_site_label_3
_geom_torsion_atom_site_label_4
_geom_torsion
_geom_torsion_site_symmetry_1
_geom_torsion_site_symmetry_2
_geom_torsion_site_symmetry_3
_geom_torsion_site_symmetry_4
_geom_torsion_publ_flag
N3 Fe1 S1 C5 54.80(13) . . . . no
N2 Fe1 S1 C5 -100.19(13) . . . . no
N1 Fe1 S1 C5 -21.00(12) . . . . no
Cl1 Fe1 S1 C5 157.45(11) . . . . no
N3 Fe1 S1 C4 158.85(13) . . . . no
N2 Fe1 S1 C4 3.86(13) . . . . no
N1 Fe1 S1 C4 83.06(12) . . . . no
Cl1 Fe1 S1 C4 -98.50(11) . . . . no
N7 Fe2 S2 C16 55.50(13) . . . . no
N6 Fe2 S2 C16 -99.89(13) . . . . no
Cl2 Fe2 S2 C16 157.14(11) . . . . no
N5 Fe2 S2 C16 -20.67(13) . . . . no
N7 Fe2 S2 C15 160.94(13) . . . . no
N6 Fe2 S2 C15 5.56(13) . . . . no
Cl2 Fe2 S2 C15 -97.41(10) . . . . no
N5 Fe2 S2 C15 84.78(12) . . . . no
N3 Fe1 O1 Fe2 -6.8(7) . . . . no
N2 Fe1 O1 Fe2 146.5(7) . . . . no
N1 Fe1 O1 Fe2 68.7(7) . . . . no
Cl1 Fe1 O1 Fe2 -110.7(7) . . . . no
N7 Fe2 O1 Fe1 19.9(7) . . . . no
N6 Fe2 O1 Fe1 173.5(7) . . . . no
Cl2 Fe2 O1 Fe1 -83.3(7) . . . . no
N5 Fe2 O1 Fe1 95.7(7) . . . . no
O1 Fe1 N1 C7 -58.14(19) . . . . no
N3 Fe1 N1 C7 37.60(18) . . . . no
N2 Fe1 N1 C7 -153.7(2) . . . . no
Cl1 Fe1 N1 C7 119.6(3) . . . . no
S1 Fe1 N1 C7 125.14(18) . . . . no
O1 Fe1 N1 C6 177.8(2) . . . . no
N3 Fe1 N1 C6 -86.5(2) . . . . no
N2 Fe1 N1 C6 82.2(2) . . . . no
Cl1 Fe1 N1 C6 -4.4(4) . . . . no
S1 Fe1 N1 C6 1.1(2) . . . . no
O1 Fe1 N1 C1 57.38(18) . . . . no
N3 Fe1 N1 C1 153.12(19) . . . . no
N2 Fe1 N1 C1 -38.17(17) . . . . no
Cl1 Fe1 N1 C1 -124.8(2) . . . . no
S1 Fe1 N1 C1 -119.34(17) . . . . no
O1 Fe1 N2 C2 -76.0(2) . . . . no
N3 Fe1 N2 C2 39.3(3) . . . . no
N1 Fe1 N2 C2 16.8(2) . . . . no
Cl1 Fe1 N2 C2 -179.82(19) . . . . no
S1 Fe1 N2 C2 97.8(2) . . . . no
O1 Fe1 N2 C3 154.3(2) . . . . no
N3 Fe1 N2 C3 -90.3(3) . . . . no
N1 Fe1 N2 C3 -112.8(2) . . . . no
Cl1 Fe1 N2 C3 50.5(2) . . . . no
S1 Fe1 N2 C3 -31.88(19) . . . . no
O1 Fe1 N3 C8 66.2(2) . . . . no
N2 Fe1 N3 C8 -49.2(3) . . . . no
N1 Fe1 N3 C8 -26.4(2) . . . . no
Cl1 Fe1 N3 C8 170.2(2) . . . . no
S1 Fe1 N3 C8 -106.3(2) . . . . no
O1 Fe1 N3 C9 -96.5(3) . . . . no
N2 Fe1 N3 C9 148.2(3) . . . . no
N1 Fe1 N3 C9 171.0(3) . . . . no
Cl1 Fe1 N3 C9 7.6(3) . . . . no
S1 Fe1 N3 C9 91.1(3) . . . . no
O1 Fe2 N5 C12 56.38(18) . . . . no
N7 Fe2 N5 C12 153.59(19) . . . . no
N6 Fe2 N5 C12 -38.15(18) . . . . no
Cl2 Fe2 N5 C12 -126.9(2) . . . . no
S2 Fe2 N5 C12 -119.45(17) . . . . no
O1 Fe2 N5 C18 -59.79(19) . . . . no
N7 Fe2 N5 C18 37.42(18) . . . . no
N6 Fe2 N5 C18 -154.3(2) . . . . no
Cl2 Fe2 N5 C18 116.9(2) . . . . no
S2 Fe2 N5 C18 124.38(18) . . . . no
O1 Fe2 N5 C17 176.8(2) . . . . no
N7 Fe2 N5 C17 -86.0(2) . . . . no
N6 Fe2 N5 C17 82.3(2) . . . . no
Cl2 Fe2 N5 C17 -6.5(4) . . . . no
S2 Fe2 N5 C17 0.99(19) . . . . no
O1 Fe2 N6 C14 152.5(2) . . . . no
N7 Fe2 N6 C14 -90.8(3) . . . . no
Cl2 Fe2 N6 C14 48.2(2) . . . . no
N5 Fe2 N6 C14 -114.4(2) . . . . no
S2 Fe2 N6 C14 -33.5(2) . . . . no
O1 Fe2 N6 C13 -76.5(2) . . . . no
N7 Fe2 N6 C13 40.2(3) . . . . no
Cl2 Fe2 N6 C13 179.25(19) . . . . no
N5 Fe2 N6 C13 16.7(2) . . . . no
S2 Fe2 N6 C13 97.5(2) . . . . no
O1 Fe2 N7 C19 66.3(2) . . . . no
N6 Fe2 N7 C19 -49.8(3) . . . . no
Cl2 Fe2 N7 C19 171.1(2) . . . . no
N5 Fe2 N7 C19 -26.0(2) . . . . no
S2 Fe2 N7 C19 -106.0(2) . . . . no
O1 Fe2 N7 C20 -101.2(3) . . . . no
N6 Fe2 N7 C20 142.8(3) . . . . no
Cl2 Fe2 N7 C20 3.6(3) . . . . no
N5 Fe2 N7 C20 166.5(3) . . . . no
S2 Fe2 N7 C20 86.6(3) . . . . no
C7 N1 C1 C2 164.3(3) . . . . no
C6 N1 C1 C2 -71.1(3) . . . . no
Fe1 N1 C1 C2 54.6(3) . . . . no
C3 N2 C2 C1 139.1(3) . . . . no
Fe1 N2 C2 C1 8.5(3) . . . . no
N1 C1 C2 N2 -44.8(3) . . . . no
C2 N2 C3 C4 -71.1(3) . . . . no
Fe1 N2 C3 C4 59.2(3) . . . . no
N2 C3 C4 S1 -52.6(3) . . . . no
C5 S1 C4 C3 120.2(2) . . . . no
Fe1 S1 C4 C3 22.7(2) . . . . no
C4 S1 C5 C6 -56.6(3) . . . . no
Fe1 S1 C5 C6 42.5(2) . . . . no
C7 N1 C6 C5 -94.2(3) . . . . no
C1 N1 C6 C5 141.3(3) . . . . no
Fe1 N1 C6 C5 25.8(3) . . . . no
S1 C5 C6 N1 -49.5(3) . . . . no
C6 N1 C7 C8 85.9(3) . . . . no
C1 N1 C7 C8 -150.2(3) . . . . no
Fe1 N1 C7 C8 -42.2(3) . . . . no
C9 N3 C8 N4 0.1(3) . . . . no
Fe1 N3 C8 N4 -168.1(2) . . . . no
C9 N3 C8 C7 178.1(3) . . . . no
Fe1 N3 C8 C7 9.9(4) . . . . no
C10 N4 C8 N3 -0.1(4) . . . . no
C11 N4 C8 N3 174.5(3) . . . . no
C10 N4 C8 C7 -178.0(3) . . . . no
C11 N4 C8 C7 -3.4(5) . . . . no
N1 C7 C8 N3 24.9(4) . . . . no
N1 C7 C8 N4 -157.4(3) . . . . no
C8 N3 C9 C10 0.0(3) . . . . no
Fe1 N3 C9 C10 163.3(2) . . . . no
N3 C9 C10 N4 0.0(3) . . . . no
C8 N4 C10 C9 0.0(3) . . . . no
C11 N4 C10 C9 -174.4(3) . . . . no
C18 N5 C12 C13 164.0(2) . . . . no
C17 N5 C12 C13 -71.2(3) . . . . no
Fe2 N5 C12 C13 54.5(2) . . . . no
C14 N6 C13 C12 138.9(3) . . . . no
Fe2 N6 C13 C12 8.4(3) . . . . no
N5 C12 C13 N6 -45.1(3) . . . . no
C13 N6 C14 C15 -70.1(3) . . . . no
Fe2 N6 C14 C15 60.6(3) . . . . no
N6 C14 C15 S2 -52.7(3) . . . . no
C16 S2 C15 C14 119.2(2) . . . . no
Fe2 S2 C15 C14 21.3(2) . . . . no
C15 S2 C16 C17 -56.6(3) . . . . no
Fe2 S2 C16 C17 42.2(2) . . . . no
C12 N5 C17 C16 140.8(3) . . . . no
C18 N5 C17 C16 -93.9(3) . . . . no
Fe2 N5 C17 C16 25.4(3) . . . . no
S2 C16 C17 N5 -48.9(3) . . . . no
C12 N5 C18 C19 -149.8(2) . . . . no
C17 N5 C18 C19 85.9(3) . . . . no
Fe2 N5 C18 C19 -41.9(3) . . . . no
C20 N7 C19 N8 0.3(3) . . . . no
Fe2 N7 C19 N8 -170.81(19) . . . . no
C20 N7 C19 C18 -179.7(3) . . . . no
Fe2 N7 C19 C18 9.1(4) . . . . no
C21 N8 C19 N7 -0.3(4) . . . . no
C22 N8 C19 N7 174.4(3) . . . . no
C21 N8 C19 C18 179.7(3) . . . . no
C22 N8 C19 C18 -5.5(5) . . . . no
N5 C18 C19 N7 25.6(4) . . . . no
N5 C18 C19 N8 -154.5(3) . . . . no
C19 N7 C20 C21 -0.2(3) . . . . no
Fe2 N7 C20 C21 167.8(2) . . . . no
N7 C20 C21 N8 0.0(3) . . . . no
C19 N8 C21 C20 0.2(3) . . . . no
C22 N8 C21 C20 -174.7(3) . . . . no
